data_7227156
loop_
_publ_author_name
'Tieger, Eszter'
'Kiss, Violetta'
'Pokol, Gy\"orgy'
'Finta, Zolt\'an'
'Rohl\'i\<cek, Jan'
'Sko\<repov\'a, Eli\<ska'
'Du\<sek, Michal'

_publ_section_title
;
 Rationalization of the formation and stability of bosutinib solvated
 forms
;
_journal_issue 48
_journal_name_full CrystEngComm
_journal_page_first 9260
_journal_paper_doi 10.1039/C6CE01834C
_journal_volume 18
_journal_year 2016
_chemical_formula_moiety 'C26 H33 Cl2 N5 O5'
_chemical_formula_sum 'C26 H33 Cl2 N5 O5'
_chemical_formula_weight 566.48
_space_group_IT_number 2
_symmetry_cell_setting triclinic
_symmetry_space_group_name_Hall '-P 1'
_symmetry_space_group_name_H-M 'P -1'
_atom_sites_solution_hydrogens difmap
_atom_sites_solution_primary direct
_audit_update_record
;
2016-08-08 deposited with the CCDC.
2016-11-03 downloaded from the CCDC.
;
_cell_angle_alpha 80.999(10)
_cell_angle_beta 89.131(10)
_cell_angle_gamma 70.023(10)
_cell_formula_units_Z 2
_cell_length_a 9.7850(10)
_cell_length_b 10.4737(10)
_cell_length_c 14.8053(10)
_cell_measurement_reflns_used 6162
_cell_measurement_temperature 120
_cell_measurement_theta_max 67
_cell_measurement_theta_min 5
_cell_volume 1407.3(2)
_computing_cell_refinement 'CrysAlisPro, (Agilent, 2011)'
_computing_data_collection 'Gemini, (Oxford Diffraction, 2006)'
_computing_data_reduction 'USER DEFINED DATA REDUCTION'
_computing_molecular_graphics 'CAMERON (Watkin et al., 1996)'
_computing_publication_material 'CRYSTALS (Betteridge et al., 2003)'
_computing_structure_refinement 'CRYSTALS (Betteridge et al., 2003)'
_computing_structure_solution 'SHELXS 86 (Sheldrick, 1986)'
_diffrn_ambient_pressure 100
_diffrn_ambient_temperature 120
_diffrn_measured_fraction_theta_full 0.983
_diffrn_measured_fraction_theta_max 0.983
_diffrn_measurement_device Area
_diffrn_measurement_device_type 'Oxford Diffraction Gemini'
_diffrn_measurement_method \w
_diffrn_radiation_monochromator graphite
_diffrn_radiation_type 'Cu K\a'
_diffrn_radiation_wavelength 1.54180
_diffrn_reflns_av_R_equivalents 0.035
_diffrn_reflns_limit_h_max 11
_diffrn_reflns_limit_h_min -11
_diffrn_reflns_limit_k_max 12
_diffrn_reflns_limit_k_min -12
_diffrn_reflns_limit_l_max 17
_diffrn_reflns_limit_l_min -17
_diffrn_reflns_number 16617
_diffrn_reflns_theta_full 66.895
_diffrn_reflns_theta_max 66.895
_diffrn_reflns_theta_min 4.551
_diffrn_standards_number 0
_exptl_absorpt_coefficient_mu 2.448
_exptl_absorpt_correction_T_max 0.74
_exptl_absorpt_correction_T_min 0.57
_exptl_absorpt_correction_type gaussian
_exptl_absorpt_process_details
; 
 Gaussian Integration (Busing and Levy, 1957) 
;
_exptl_crystal_colour colorless
_exptl_crystal_density_diffrn 1.337
_exptl_crystal_density_method 'not measured'
_exptl_crystal_description rod
_exptl_crystal_F_000 596
_exptl_crystal_size_max 0.469
_exptl_crystal_size_mid 0.227
_exptl_crystal_size_min 0.122
_refine_diff_density_max 0.43
_refine_diff_density_min -0.37
_refine_ls_extinction_method None
_refine_ls_goodness_of_fit_ref 0.9712
_refine_ls_hydrogen_treatment constr
_refine_ls_matrix_type full
_refine_ls_number_parameters 343
_refine_ls_number_reflns 4908
_refine_ls_number_restraints 0
_refine_ls_R_factor_all 0.0603
_refine_ls_R_factor_gt 0.0467
_refine_ls_shift/su_max 0.0006328
_refine_ls_shift/su_mean 0.0000481
_refine_ls_structure_factor_coef Fsqd
_refine_ls_weighting_details
;
 Method= Modified Sheldrick 
 w=1/[\s^2^(F^2^) + ( 0.04P)^2^ + 1.53P] 
 ,where P=(max(Fo^2^,0) + 2Fc^2^)/3 
;
_refine_ls_weighting_scheme calc
_refine_ls_wR_factor_all 0.1177
_refine_ls_wR_factor_gt 0.1087
_refine_ls_wR_factor_ref 0.1176
_reflns_limit_h_max 11
_reflns_limit_h_min -11
_reflns_limit_k_max 12
_reflns_limit_k_min -12
_reflns_limit_l_max 17
_reflns_limit_l_min 0
_reflns_number_gt 3943
_reflns_number_total 4910
_reflns_threshold_expression I>2.0\s(I)
_oxford_diffrn_Wilson_B_factor 0.00
_oxford_diffrn_Wilson_scale 0.00
_oxford_refine_ls_r_factor_ref 0.0602
_oxford_refine_ls_scale 0.5073(8)
_oxford_reflns_number_all 4910
_oxford_reflns_threshold_expression_ref I>-3.0\s(I)
_cod_data_source_file c6ce01834c2.cif
_cod_data_source_block 1
_cod_depositor_comments 'Adding full bibliography for 7227156--7227166.cif.'
_cod_original_cell_volume 1407.27(10)
_cod_original_sg_symbol_H-M 'P -1 '
_cod_database_code 7227156

loop_
_symmetry_equiv_pos_as_xyz
x,y,z
-x,-y,-z

loop_
_atom_site_label
_atom_site_type_symbol
_atom_site_fract_x
_atom_site_fract_y
_atom_site_fract_z
_atom_site_U_iso_or_equiv
_atom_site_occupancy
_atom_site_adp_type
_atom_site_refinement_flags_posn
C1 C 0.7059(3) 0.6769(3) 1.30378(18) 0.0387 1.0000 Uani .
C2 C 0.6009(3) 0.6987(3) 1.37085(18) 0.0400 1.0000 Uani .
C3 C 0.5132(3) 0.6200(3) 1.38492(18) 0.0398 1.0000 Uani .
C4 C 0.5212(3) 0.5230(3) 1.32903(17) 0.0362 1.0000 Uani .
C5 C 0.6120(3) 0.5119(3) 1.25480(17) 0.0325 1.0000 Uani .
C6 C 0.7063(3) 0.5865(3) 1.24523(17) 0.0355 1.0000 Uani .
O7 O 0.7989(2) 0.7481(2) 1.30021(15) 0.0505 1.0000 Uani .
C8 C 0.9275(4) 0.6988(4) 1.2493(2) 0.0544 1.0000 Uani .
N9 N 0.6215(2) 0.4194(2) 1.19310(14) 0.0333 1.0000 Uani .
C10 C 0.5139(3) 0.4146(3) 1.13750(16) 0.0304 1.0000 Uani .
C11 C 0.3710(3) 0.5093(3) 1.12548(17) 0.0315 1.0000 Uani .
C12 C 0.2728(3) 0.4929(3) 1.06405(17) 0.0346 1.0000 Uani .
N13 N 0.3032(2) 0.3962(2) 1.01268(14) 0.0342 1.0000 Uani .
C14 C 0.4440(3) 0.3027(3) 1.02116(16) 0.0312 1.0000 Uani .
C15 C 0.4808(3) 0.2016(3) 0.96336(17) 0.0326 1.0000 Uani .
C16 C 0.6175(3) 0.1036(3) 0.96981(16) 0.0315 1.0000 Uani .
C17 C 0.7183(3) 0.1000(3) 1.03885(17) 0.0319 1.0000 Uani .
C18 C 0.6865(3) 0.1988(3) 1.09341(17) 0.0315 1.0000 Uani .
C19 C 0.5483(3) 0.3057(3) 1.08400(16) 0.0302 1.0000 Uani .
O20 O 0.66756(18) 0.00532(18) 0.91588(11) 0.0342 1.0000 Uani .
C21 C 0.5758(3) 0.0120(3) 0.83877(17) 0.0361 1.0000 Uani .
C22 C 0.6661(3) -0.0903(3) 0.78033(18) 0.0372 1.0000 Uani .
C23 C 0.7773(3) -0.0384(3) 0.72860(17) 0.0348 1.0000 Uani .
N24 N 0.8879(2) -0.1441(2) 0.68621(14) 0.0360 1.0000 Uani .
C25 C 0.8205(3) -0.1952(3) 0.61871(19) 0.0419 1.0000 Uani .
C26 C 0.9350(3) -0.2975(3) 0.5709(2) 0.0462 1.0000 Uani .
N27 N 1.0327(3) -0.2336(3) 0.52453(15) 0.0450 1.0000 Uani .
C28 C 1.1036(3) -0.1868(3) 0.5914(2) 0.0470 1.0000 Uani .
C29 C 0.9905(3) -0.0836(3) 0.63968(19) 0.0422 1.0000 Uani .
C30 C 1.1386(4) -0.3292(4) 0.4741(2) 0.0597 1.0000 Uani .
O31 O 0.84598(18) -0.00971(18) 1.04542(12) 0.0357 1.0000 Uani .
C32 C 0.9516(3) -0.0154(3) 1.11305(19) 0.0386 1.0000 Uani .
C33 C 0.3162(3) 0.6301(3) 1.16824(17) 0.0338 1.0000 Uani .
N34 N 0.2624(2) 0.7290(2) 1.19902(16) 0.0412 1.0000 Uani .
Cl35 Cl 0.42086(8) 0.41535(8) 1.35396(5) 0.0457 1.0000 Uani .
Cl36 Cl 0.58408(9) 0.82553(8) 1.43702(5) 0.0537 1.0000 Uani .
O37 O 0.9275(2) 0.3248(2) 1.16726(13) 0.0420 1.0000 Uani .
O38 O 1.0744(2) 0.28715(19) 1.00093(12) 0.0400 1.0000 Uani .
H31 H 0.4499 0.6307 1.4337 0.0498 1.0000 Uiso R
H61 H 0.7718 0.5749 1.1964 0.0441 1.0000 Uiso R
H81 H 0.9926 0.7468 1.2664 0.0826 1.0000 Uiso R
H82 H 0.9712 0.5982 1.2694 0.0830 1.0000 Uiso R
H83 H 0.9005 0.7209 1.1836 0.0828 1.0000 Uiso R
H121 H 0.1754 0.5581 1.0586 0.0410 1.0000 Uiso R
H151 H 0.4084 0.2019 0.9194 0.0412 1.0000 Uiso R
H181 H 0.7587 0.1949 1.1387 0.0392 1.0000 Uiso R
H211 H 0.5439 0.1060 0.8041 0.0464 1.0000 Uiso R
H212 H 0.4909 -0.0133 0.8606 0.0459 1.0000 Uiso R
H221 H 0.7166 -0.1782 0.8197 0.0467 1.0000 Uiso R
H222 H 0.6008 -0.1049 0.7366 0.0466 1.0000 Uiso R
H231 H 0.8291 -0.0078 0.7725 0.0434 1.0000 Uiso R
H232 H 0.7252 0.0389 0.6800 0.0443 1.0000 Uiso R
H251 H 0.7616 -0.1188 0.5719 0.0528 1.0000 Uiso R
H252 H 0.7573 -0.2435 0.6517 0.0529 1.0000 Uiso R
H261 H 0.8869 -0.3308 0.5244 0.0581 1.0000 Uiso R
H262 H 0.9895 -0.3762 0.6174 0.0578 1.0000 Uiso R
H281 H 1.1717 -0.1428 0.5606 0.0586 1.0000 Uiso R
H282 H 1.1585 -0.2663 0.6372 0.0574 1.0000 Uiso R
H291 H 1.0405 -0.0547 0.6860 0.0526 1.0000 Uiso R
H292 H 0.9368 -0.0030 0.5942 0.0529 1.0000 Uiso R
H301 H 1.1973 -0.2804 0.4391 0.0929 1.0000 Uiso R
H303 H 1.2035 -0.4067 0.5162 0.0927 1.0000 Uiso R
H302 H 1.0857 -0.3619 0.4324 0.0930 1.0000 Uiso R
H323 H 1.0357 -0.0980 1.1108 0.0585 1.0000 Uiso R
H321 H 0.9821 0.0649 1.1003 0.0585 1.0000 Uiso R
H322 H 0.9136 -0.0188 1.1739 0.0589 1.0000 Uiso R
H382 H 1.1376 0.3282 0.9962 0.0629 1.0000 Uiso R
H91 H 0.7088 0.3806 1.1759 0.0416 1.0000 Uiso R
H372 H 0.9881 0.2798 1.2116 0.0648 1.0000 Uiso R
H381 H 1.1132 0.2024 0.9981 0.0632 1.0000 Uiso R
H371 H 0.9640 0.3195 1.1163 0.0653 1.0000 Uiso R

loop_
_atom_site_aniso_label
_atom_site_aniso_U_11
_atom_site_aniso_U_22
_atom_site_aniso_U_33
_atom_site_aniso_U_23
_atom_site_aniso_U_13
_atom_site_aniso_U_12
C1 0.0362(15) 0.0359(15) 0.0376(14) -0.0006(12) -0.0063(12) -0.0064(12)
C2 0.0406(15) 0.0344(15) 0.0370(14) -0.0080(12) -0.0063(12) -0.0014(13)
C3 0.0327(14) 0.0438(16) 0.0320(13) -0.0069(12) -0.0005(11) 0.0011(13)
C4 0.0313(14) 0.0382(15) 0.0318(13) -0.0025(11) -0.0009(11) -0.0041(12)
C5 0.0294(13) 0.0291(14) 0.0307(13) -0.0032(10) -0.0012(10) -0.0001(11)
C6 0.0309(13) 0.0361(15) 0.0327(13) -0.0011(11) 0.0006(11) -0.0044(12)
O7 0.0500(12) 0.0489(13) 0.0555(12) -0.0100(10) -0.0007(10) -0.0198(11)
C8 0.0547(19) 0.065(2) 0.0473(17) -0.0018(16) 0.0036(15) -0.0288(17)
N9 0.0276(11) 0.0338(12) 0.0337(11) -0.0090(9) 0.0031(9) -0.0028(9)
C10 0.0291(13) 0.0299(13) 0.0282(12) -0.0013(10) 0.0039(10) -0.0065(11)
C11 0.0298(13) 0.0286(13) 0.0316(13) -0.0042(10) 0.0059(10) -0.0047(11)
C12 0.0271(13) 0.0329(14) 0.0359(13) -0.0020(11) 0.0042(11) -0.0018(11)
N13 0.0278(11) 0.0327(12) 0.0345(11) -0.0028(9) 0.0016(9) -0.0018(9)
C14 0.0280(13) 0.0296(13) 0.0294(12) 0.0011(10) 0.0029(10) -0.0041(11)
C15 0.0305(13) 0.0329(14) 0.0288(12) -0.0017(11) 0.0018(10) -0.0053(11)
C16 0.0317(13) 0.0308(14) 0.0285(12) -0.0049(10) 0.0053(10) -0.0062(11)
C17 0.0270(13) 0.0290(14) 0.0329(13) -0.0009(11) 0.0046(10) -0.0028(11)
C18 0.0259(13) 0.0323(14) 0.0303(12) -0.0020(11) 0.0003(10) -0.0035(11)
C19 0.0280(13) 0.0278(13) 0.0303(12) -0.0023(10) 0.0048(10) -0.0049(11)
O20 0.0305(9) 0.0346(10) 0.0303(9) -0.0077(8) 0.0012(7) -0.0009(8)
C21 0.0309(13) 0.0404(16) 0.0315(13) -0.0085(12) 0.0017(11) -0.0040(12)
C22 0.0349(14) 0.0397(16) 0.0324(13) -0.0086(12) 0.0037(11) -0.0058(12)
C23 0.0332(14) 0.0370(15) 0.0310(13) -0.0067(11) 0.0035(11) -0.0074(12)
N24 0.0319(12) 0.0376(13) 0.0325(11) -0.0056(9) 0.0041(9) -0.0042(10)
C25 0.0367(15) 0.0437(17) 0.0414(15) -0.0140(13) 0.0057(12) -0.0060(13)
C26 0.0448(17) 0.0456(17) 0.0421(16) -0.0128(13) 0.0056(13) -0.0053(14)
N27 0.0388(13) 0.0479(15) 0.0344(12) -0.0063(11) 0.0069(10) 0.0023(11)
C28 0.0347(15) 0.0547(19) 0.0395(15) -0.0001(14) 0.0062(12) -0.0033(14)
C29 0.0371(15) 0.0506(18) 0.0357(14) -0.0048(13) 0.0030(12) -0.0121(14)
C30 0.0513(19) 0.062(2) 0.0439(17) -0.0097(16) 0.0105(15) 0.0081(17)
O31 0.0273(9) 0.0329(10) 0.0381(10) -0.0078(8) -0.0018(8) 0.0019(8)
C32 0.0290(14) 0.0367(15) 0.0412(15) -0.0067(12) -0.0033(11) 0.0003(12)
C33 0.0282(13) 0.0348(15) 0.0329(13) -0.0018(12) 0.0011(11) -0.0053(12)
N34 0.0345(12) 0.0351(13) 0.0468(13) -0.0074(11) 0.0012(10) -0.0022(11)
Cl35 0.0466(4) 0.0512(4) 0.0402(4) -0.0067(3) 0.0093(3) -0.0186(3)
Cl36 0.0584(5) 0.0474(4) 0.0504(4) -0.0191(3) -0.0059(3) -0.0067(4)
O37 0.0325(10) 0.0471(12) 0.0361(10) -0.0053(9) 0.0030(8) -0.0014(9)
O38 0.0332(10) 0.0367(11) 0.0451(11) -0.0086(8) 0.0041(8) -0.0049(8)

loop_
_atom_type_symbol
_atom_type_scat_dispersion_real
_atom_type_scat_dispersion_imag
_atom_type_scat_Cromer_Mann_a1
_atom_type_scat_Cromer_Mann_b1
_atom_type_scat_Cromer_Mann_a2
_atom_type_scat_Cromer_Mann_b2
_atom_type_scat_Cromer_Mann_a3
_atom_type_scat_Cromer_Mann_b3
_atom_type_scat_Cromer_Mann_a4
_atom_type_scat_Cromer_Mann_b4
_atom_type_scat_Cromer_Mann_c
_atom_type_scat_source
C 0.0181 0.0091 2.3100 20.8439 1.0200 10.2075 1.5886 0.5687 0.8650 51.6512 0.2156 'International Tables Vol C 4.2.6.8 and 6.1.1.4'
H 0.0000 0.0000 0.4930 10.5109 0.3229 26.1257 0.1402 3.1424 0.0408 57.7998 0.0030 'International Tables Vol C 4.2.6.8 and 6.1.1.4'
N 0.0311 0.0180 12.2126 0.0057 3.1322 9.8933 2.0125 28.9975 1.1663 0.5826 -11.5290 'International Tables Vol C 4.2.6.8 and 6.1.1.4'
O 0.0492 0.0322 3.0485 13.2771 2.2868 5.7011 1.5463 0.3239 0.8670 32.9089 0.2508 'International Tables Vol C 4.2.6.8 and 6.1.1.4'
Cl 0.3639 0.7018 11.4604 0.0104 7.1964 1.1662 6.2556 18.5194 1.6455 47.7784 -9.5574 'International Tables Vol C 4.2.6.8 and 6.1.1.4'

loop_
_geom_angle_atom_site_label_1
_geom_angle_atom_site_label_2
_geom_angle_atom_site_label_3
_geom_angle
_geom_angle_publ_flag
C2 C1 C6 118.1(3) yes
C2 C1 O7 117.5(2) yes
C6 C1 O7 124.3(3) yes
C1 C2 C3 120.8(3) yes
C1 C2 Cl36 119.2(2) yes
C3 C2 Cl36 120.0(2) yes
C2 C3 C4 120.1(3) yes
C2 C3 H31 119.3 no
C4 C3 H31 120.5 no
C3 C4 C5 119.7(3) yes
C3 C4 Cl35 119.3(2) yes
C5 C4 Cl35 121.0(2) yes
C4 C5 C6 118.8(2) yes
C4 C5 N9 122.8(2) yes
C6 C5 N9 118.1(2) yes
C5 C6 C1 121.6(2) yes
C5 C6 H61 118.6 no
C1 C6 H61 119.8 no
C1 O7 C8 116.4(2) yes
O7 C8 H81 105.1 no
O7 C8 H82 107.6 no
H81 C8 H82 111.0 no
O7 C8 H83 109.1 no
H81 C8 H83 112.5 no
H82 C8 H83 111.3 no
C5 N9 C10 128.3(2) yes
C5 N9 H91 113.8 no
C10 N9 H91 114.5 no
N9 C10 C11 126.1(2) yes
N9 C10 C19 118.1(2) yes
C11 C10 C19 115.8(2) yes
C10 C11 C12 119.7(2) yes
C10 C11 C33 124.9(2) yes
C12 C11 C33 115.3(2) yes
C11 C12 N13 125.4(2) yes
C11 C12 H121 117.5 no
N13 C12 H121 117.1 no
C12 N13 C14 116.5(2) yes
N13 C14 C15 117.4(2) yes
N13 C14 C19 122.6(2) yes
C15 C14 C19 120.1(2) yes
C14 C15 C16 120.4(2) yes
C14 C15 H151 119.2 no
C16 C15 H151 120.4 no
C15 C16 C17 119.2(2) yes
C15 C16 O20 125.8(2) yes
C17 C16 O20 115.0(2) yes
C16 C17 C18 121.2(2) yes
C16 C17 O31 114.6(2) yes
C18 C17 O31 124.2(2) yes
C17 C18 C19 120.1(2) yes
C17 C18 H181 119.2 no
C19 C18 H181 120.6 no
C10 C19 C18 121.4(2) yes
C10 C19 C14 119.9(2) yes
C18 C19 C14 118.7(2) yes
C16 O20 C21 117.58(19) yes
O20 C21 C22 107.3(2) yes
O20 C21 H211 108.8 no
C22 C21 H211 110.6 no
O20 C21 H212 109.7 no
C22 C21 H212 109.8 no
H211 C21 H212 110.6 no
C21 C22 C23 111.3(2) yes
C21 C22 H221 109.1 no
C23 C22 H221 109.4 no
C21 C22 H222 108.7 no
C23 C22 H222 109.5 no
H221 C22 H222 108.8 no
C22 C23 N24 113.7(2) yes
C22 C23 H231 108.0 no
N24 C23 H231 107.1 no
C22 C23 H232 108.5 no
N24 C23 H232 108.7 no
H231 C23 H232 110.8 no
C23 N24 C25 111.0(2) yes
C23 N24 C29 109.1(2) yes
C25 N24 C29 108.6(2) yes
N24 C25 C26 111.0(2) yes
N24 C25 H251 111.0 no
C26 C25 H251 108.4 no
N24 C25 H252 108.3 no
C26 C25 H252 108.2 no
H251 C25 H252 109.9 no
C25 C26 N27 110.4(2) yes
C25 C26 H261 109.9 no
N27 C26 H261 108.8 no
C25 C26 H262 108.1 no
N27 C26 H262 110.3 no
H261 C26 H262 109.3 no
C26 N27 C28 109.1(2) yes
C26 N27 C30 110.8(3) yes
C28 N27 C30 111.5(2) yes
N27 C28 C29 110.0(2) yes
N27 C28 H281 110.1 no
C29 C28 H281 109.4 no
N27 C28 H282 109.1 no
C29 C28 H282 108.8 no
H281 C28 H282 109.5 no
C28 C29 N24 111.3(2) yes
C28 C29 H291 108.9 no
N24 C29 H291 108.5 no
C28 C29 H292 109.0 no
N24 C29 H292 109.5 no
H291 C29 H292 109.7 no
N27 C30 H301 108.8 no
N27 C30 H303 110.5 no
H301 C30 H303 108.6 no
N27 C30 H302 108.5 no
H301 C30 H302 110.2 no
H303 C30 H302 110.3 no
C17 O31 C32 116.19(19) yes
O31 C32 H323 107.6 no
O31 C32 H321 110.8 no
H323 C32 H321 109.0 no
O31 C32 H322 111.5 no
H323 C32 H322 109.5 no
H321 C32 H322 108.3 no
C11 C33 N34 174.8(3) yes
H372 O37 H371 113.2 no
H382 O38 H381 111.7 no

loop_
_geom_bond_atom_site_label_1
_geom_bond_atom_site_label_2
_geom_bond_distance
_geom_bond_publ_flag
C1 C2 1.405(4) yes
C1 C6 1.379(4) yes
C1 O7 1.355(3) yes
C2 C3 1.372(4) yes
C2 Cl36 1.734(3) yes
C3 C4 1.389(4) yes
C3 H31 0.938 no
C4 C5 1.397(4) yes
C4 Cl35 1.728(3) yes
C5 C6 1.391(4) yes
C5 N9 1.413(3) yes
C6 H61 0.953 no
O7 C8 1.439(4) yes
C8 H81 0.992 no
C8 H82 0.990 no
C8 H83 0.982 no
N9 C10 1.365(3) yes
N9 H91 0.865 no
C10 C11 1.405(4) yes
C10 C19 1.434(3) yes
C11 C12 1.403(4) yes
C11 C33 1.437(4) yes
C12 N13 1.312(3) yes
C12 H121 0.960 no
N13 C14 1.384(3) yes
C14 C15 1.413(4) yes
C14 C19 1.403(4) yes
C15 C16 1.374(4) yes
C15 H151 0.967 no
C16 C17 1.419(4) yes
C16 O20 1.356(3) yes
C17 C18 1.361(4) yes
C17 O31 1.371(3) yes
C18 C19 1.423(3) yes
C18 H181 0.969 no
O20 C21 1.441(3) yes
C21 C22 1.516(3) yes
C21 H211 0.983 no
C21 H212 0.990 no
C22 C23 1.522(4) yes
C22 H221 0.981 no
C22 H222 0.980 no
C23 N24 1.473(3) yes
C23 H231 0.984 no
C23 H232 0.990 no
N24 C25 1.466(4) yes
N24 C29 1.470(3) yes
C25 C26 1.516(4) yes
C25 H251 0.988 no
C25 H252 1.003 no
C26 N27 1.451(4) yes
C26 H261 1.007 no
C26 H262 0.985 no
N27 C28 1.452(4) yes
N27 C30 1.461(4) yes
C28 C29 1.518(4) yes
C28 H281 1.000 no
C28 H282 0.985 no
C29 H291 0.988 no
C29 H292 0.985 no
C30 H301 0.984 no
C30 H303 0.976 no
C30 H302 0.982 no
O31 C32 1.430(3) yes
C32 H323 0.974 no
C32 H321 0.976 no
C32 H322 0.969 no
C33 N34 1.152(3) yes
O37 H372 0.854 no
O37 H371 0.832 no
O38 H382 0.862 no
O38 H381 0.845 no

loop_
_geom_hbond_atom_site_label_D
_geom_hbond_atom_site_label_H
_geom_hbond_atom_site_label_A
_geom_hbond_site_symmetry_A
_geom_hbond_angle_DHA
_geom_hbond_distance_DH
_geom_hbond_distance_HA
_geom_hbond_distance_DA
_geom_hbond_publ_flag
C12 H121 O38 2_667 163.64(7) 0.960 2.508 3.440(4) yes
C18 H181 O37 . 139.02(7) 0.969 2.548 3.340(4) yes
C32 H323 N34 1_645 144.82(8) 0.974 2.552 3.395(4) yes
O38 H382 N13 1_655 166.83(8) 0.862 2.012 2.858(4) yes
N9 H91 O37 . 160.66(8) 0.865 2.024 2.855(4) yes
O37 H372 N24 2_757 168.05(9) 0.854 1.997 2.837(4) yes
O38 H381 O31 2_757 160.18(7) 0.845 2.120 2.930(4) yes
O37 H371 O38 . 172.71(7) 0.832 2.018 2.845(4) yes
